data_2017361
loop_
_publ_author_name
'Guo, Ming-Lin'

_publ_section_title
;
 Poly[[diaqua(\m~3~-3-nitrophthalato)calcium(II)] monohydrate]
;
_journal_coeditor_code SK3344
_journal_issue 10
_journal_name_full 'Acta Crystallographica Section C'
_journal_page_first m395
_journal_page_last m397
_journal_paper_doi 10.1107/S0108270109036130
_journal_volume 65
_journal_year 2009
_chemical_formula_iupac '[Ca (C8 H3 N O6) (H2 O)2] , H2 O'
_chemical_formula_moiety 'C8 H7 Ca N O8 , H2 O'
_chemical_formula_sum 'C8 H9 Ca N O9'
_chemical_formula_weight 303.24
_chemical_name_systematic
;
Poly[[diaqua(\m~3~-3-nitrophthalato)calcium(II)] monohydrate]
;
_space_group_IT_number 14
_symmetry_cell_setting monoclinic
_symmetry_space_group_name_Hall '-P 2ybc'
_symmetry_space_group_name_H-M 'P 1 21/c 1'
_atom_sites_solution_hydrogens geom
_atom_sites_solution_primary direct
_atom_sites_solution_secondary difmap
_audit_creation_method SHELXL97
_cell_angle_alpha 90.00
_cell_angle_beta 95.24(3)
_cell_angle_gamma 90.00
_cell_formula_units_Z 4
_cell_length_a 6.2142(12)
_cell_length_b 20.959(4)
_cell_length_c 8.9443(18)
_cell_measurement_reflns_used 3425
_cell_measurement_temperature 133(2)
_cell_measurement_theta_max 27.476
_cell_measurement_theta_min 2.287
_cell_volume 1160.1(4)
_computing_cell_refinement 'CrystalClear (Rigaku/MSC, 2005)'
_computing_data_collection 'CrystalClear (Rigaku/MSC, 2005)'
_computing_data_reduction 'CrystalClear (Rigaku/MSC, 2005)'
_computing_molecular_graphics 'SHELXTL (Sheldrick, 2008)'
_computing_publication_material 'SHELXTL (Sheldrick, 2008)'
_computing_structure_refinement 'SHELXL97 (Sheldrick, 2008)'
_computing_structure_solution 'SHELXS97 (Sheldrick, 2008)'
_diffrn_ambient_temperature 133(2)
_diffrn_detector_area_resol_mean 27.723
_diffrn_measured_fraction_theta_full 0.996
_diffrn_measured_fraction_theta_max 0.996
_diffrn_measurement_device_type 'Rigaku Saturn CCD area-detector'
_diffrn_measurement_method \w
_diffrn_radiation_monochromator confocal
_diffrn_radiation_source 'rotating anode'
_diffrn_radiation_type MoK\a
_diffrn_radiation_wavelength 0.71073
_diffrn_reflns_av_R_equivalents 0.0264
_diffrn_reflns_av_sigmaI/netI 0.0223
_diffrn_reflns_limit_h_max 6
_diffrn_reflns_limit_h_min -7
_diffrn_reflns_limit_k_max 24
_diffrn_reflns_limit_k_min -23
_diffrn_reflns_limit_l_max 10
_diffrn_reflns_limit_l_min -10
_diffrn_reflns_number 8389
_diffrn_reflns_theta_full 25.02
_diffrn_reflns_theta_max 25.02
_diffrn_reflns_theta_min 3.00
_diffrn_standards_number 0
_exptl_absorpt_coefficient_mu 0.586
_exptl_absorpt_correction_T_max 0.972
_exptl_absorpt_correction_T_min 0.940
_exptl_absorpt_correction_type multi-scan
_exptl_absorpt_process_details '(CrystalClear; Rigaku/MSC, 2005)'
_exptl_crystal_colour colourless
_exptl_crystal_density_diffrn 1.736
_exptl_crystal_density_method 'not measured'
_exptl_crystal_description prism
_exptl_crystal_F_000 624
_exptl_crystal_size_max 0.14
_exptl_crystal_size_mid 0.08
_exptl_crystal_size_min 0.06
_refine_diff_density_max 0.236
_refine_diff_density_min -0.347
_refine_ls_extinction_method none
_refine_ls_goodness_of_fit_ref 1.074
_refine_ls_hydrogen_treatment constr
_refine_ls_matrix_type full
_refine_ls_number_parameters 172
_refine_ls_number_reflns 2052
_refine_ls_number_restraints 0
_refine_ls_restrained_S_all 1.074
_refine_ls_R_factor_all 0.0362
_refine_ls_R_factor_gt 0.0340
_refine_ls_shift/su_max 0.000
_refine_ls_shift/su_mean 0.000
_refine_ls_structure_factor_coef Fsqd
_refine_ls_weighting_details 'calc w = 1/[\s^2^(Fo^2^)+(0.0432P)^2^+0.6772P] where P=(Fo^2^+2Fc^2^)/3'
_refine_ls_weighting_scheme calc
_refine_ls_wR_factor_gt 0.0856
_refine_ls_wR_factor_ref 0.0874
_reflns_number_gt 1938
_reflns_number_total 2052
_reflns_threshold_expression I>2\s(I)
_cod_data_source_file sk3344.cif
_cod_data_source_block I
_cod_original_sg_symbol_H-M 'P 21/c'
_cod_database_code 2017361
_cod_database_fobs_code 2017361

loop_
_symmetry_equiv_pos_as_xyz
'x, y, z'
'-x, y+1/2, -z+1/2'
'-x, -y, -z'
'x, -y-1/2, z-1/2'

loop_
_atom_site_type_symbol
_atom_site_label
_atom_site_fract_x
_atom_site_fract_y
_atom_site_fract_z
_atom_site_U_iso_or_equiv
_atom_site_adp_type
_atom_site_calc_flag
_atom_site_refinement_flags
_atom_site_occupancy
_atom_site_disorder_assembly
_atom_site_disorder_group
Ca Ca1 0.16917(6) 0.467475(18) 0.34358(4) 0.02424(15) Uani d . 1 . .
O O1 0.6225(2) 0.43961(7) 0.65994(17) 0.0383(4) Uani d . 1 . .
O O2 0.4693(2) 0.40527(7) 0.43834(15) 0.0332(3) Uani d . 1 . .
O O3 0.1100(2) 0.45575(7) 0.59755(15) 0.0317(3) Uani d . 1 . .
O O4 0.0504(2) 0.45461(8) 0.83627(15) 0.0378(4) Uani d . 1 . .
C C1 0.5098(3) 0.40183(9) 0.5778(2) 0.0273(4) Uani d . 1 . .
C C2 0.4033(3) 0.34895(9) 0.6616(2) 0.0261(4) Uani d . 1 . .
C C3 0.4752(3) 0.28590(10) 0.6698(2) 0.0343(5) Uani d . 1 . .
C C4 0.3750(4) 0.23917(10) 0.7482(3) 0.0457(6) Uani d . 1 . .
H H4 0.4245 0.1973 0.7487 0.055 Uiso calc R 1 . .
C C5 0.2012(4) 0.25546(12) 0.8255(3) 0.0481(6) Uani d . 1 . .
H H5 0.1336 0.2247 0.8797 0.058 Uiso calc R 1 . .
C C6 0.1278(4) 0.31752(11) 0.8222(2) 0.0390(5) Uani d . 1 . .
H H6 0.0125 0.3286 0.8763 0.047 Uiso calc R 1 . .
C C7 0.2245(3) 0.36391(9) 0.7387(2) 0.0284(4) Uani d . 1 . .
C C8 0.1248(3) 0.42928(10) 0.7250(2) 0.0282(4) Uani d . 1 . .
N N1 0.6648(3) 0.26738(9) 0.5931(2) 0.0456(5) Uani d . 1 . .
O O5 0.6998(5) 0.21073(10) 0.5778(3) 0.0982(9) Uani d . 1 . .
O O6 0.7776(3) 0.30861(9) 0.5467(2) 0.0539(5) Uani d . 1 . .
O O7 -0.1284(3) 0.39839(8) 0.29399(18) 0.0476(4) Uani d . 1 . .
H H7A -0.2343 0.3946 0.3479 0.057 Uiso d R 1 . .
H H7B -0.1484 0.3793 0.2103 0.057 Uiso d R 1 . .
O O8 0.2621(3) 0.42870(9) 0.11269(17) 0.0513(5) Uani d . 1 . .
H H8A 0.1751 0.4411 0.0397 0.062 Uiso d R 1 . .
H H8B 0.3933 0.4359 0.0984 0.062 Uiso d R 1 . .
O O9 -0.3420(3) 0.42580(10) 0.0011(2) 0.0632(5) Uani d . 1 . .
H H9A -0.3633 0.4534 -0.0684 0.076 Uiso d R 1 . .
H H9B -0.3060 0.3908 -0.0378 0.076 Uiso d R 1 . .

loop_
_atom_site_aniso_label
_atom_site_aniso_U_11
_atom_site_aniso_U_22
_atom_site_aniso_U_33
_atom_site_aniso_U_12
_atom_site_aniso_U_13
_atom_site_aniso_U_23
Ca1 0.0249(2) 0.0271(2) 0.0209(2) 0.00123(15) 0.00306(15) 0.00001(14)
O1 0.0346(8) 0.0338(8) 0.0464(9) -0.0078(7) 0.0032(7) -0.0009(7)
O2 0.0316(8) 0.0393(8) 0.0296(8) 0.0088(6) 0.0069(6) 0.0074(6)
O3 0.0357(8) 0.0374(8) 0.0228(7) 0.0096(6) 0.0069(6) 0.0064(6)
O4 0.0393(8) 0.0517(9) 0.0232(7) 0.0137(7) 0.0069(6) 0.0028(6)
C1 0.0234(10) 0.0254(10) 0.0337(11) 0.0048(8) 0.0059(8) 0.0025(8)
C2 0.0273(10) 0.0256(9) 0.0246(10) -0.0007(8) -0.0018(7) 0.0014(7)
C3 0.0390(12) 0.0292(10) 0.0339(11) 0.0032(9) -0.0010(9) 0.0018(8)
C4 0.0605(16) 0.0262(11) 0.0489(14) -0.0014(10) -0.0033(11) 0.0094(10)
C5 0.0547(15) 0.0387(13) 0.0507(15) -0.0112(11) 0.0030(12) 0.0192(11)
C6 0.0371(12) 0.0452(13) 0.0348(12) -0.0042(10) 0.0040(9) 0.0114(9)
C7 0.0286(10) 0.0312(10) 0.0247(10) -0.0018(8) -0.0008(8) 0.0050(8)
C8 0.0219(9) 0.0369(11) 0.0256(10) 0.0000(8) 0.0009(7) 0.0028(8)
N1 0.0524(12) 0.0357(11) 0.0485(12) 0.0152(9) 0.0040(9) 0.0031(9)
O5 0.118(2) 0.0382(11) 0.147(2) 0.0320(12) 0.0568(18) 0.0020(13)
O6 0.0481(10) 0.0517(11) 0.0640(12) 0.0163(9) 0.0167(9) 0.0099(9)
O7 0.0448(9) 0.0589(11) 0.0407(9) -0.0196(8) 0.0117(7) -0.0124(8)
O8 0.0404(9) 0.0853(13) 0.0283(8) 0.0133(9) 0.0032(7) -0.0099(8)
O9 0.0616(12) 0.0759(13) 0.0549(11) 0.0059(10) 0.0215(9) 0.0141(10)

loop_
_atom_type_symbol
_atom_type_description
_atom_type_scat_dispersion_real
_atom_type_scat_dispersion_imag
_atom_type_scat_source
C C 0.0033 0.0016 'International Tables Vol C Tables 4.2.6.8 and 6.1.1.4'
H H 0.0000 0.0000 'International Tables Vol C Tables 4.2.6.8 and 6.1.1.4'
N N 0.0061 0.0033 'International Tables Vol C Tables 4.2.6.8 and 6.1.1.4'
O O 0.0106 0.0060 'International Tables Vol C Tables 4.2.6.8 and 6.1.1.4'
Ca Ca 0.2262 0.3064 'International Tables Vol C Tables 4.2.6.8 and 6.1.1.4'

loop_
_geom_angle_atom_site_label_1
_geom_angle_atom_site_label_2
_geom_angle_atom_site_label_3
_geom_angle_site_symmetry_1
_geom_angle_site_symmetry_3
_geom_angle
_geom_angle_publ_flag
O1 Ca1 O2 3_666 . 92.55(5) y
O1 Ca1 O3 3_666 . 103.64(6) y
O1 Ca1 O3 3_666 3_566 81.96(5) y
O1 Ca1 O7 3_666 . 158.98(6) ?
O1 Ca1 O8 3_666 . 95.49(6) y
O2 Ca1 O3 . . 77.51(5) y
O2 Ca1 O7 . . 107.92(6) y
O2 Ca1 O8 . . 82.81(6) y
O3 Ca1 O3 . 3_566 71.65(6) y
O3 Ca1 O7 . . 85.89(6) y
O3 Ca1 O8 . . 152.98(6) ?
O3 Ca1 O8 3_566 , 130.71(6) ?
O7 Ca1 O8 . . 82.72(6) y
O7 Ca1 O3 . 3_566 83.43(6) y
O2 Ca1 O3 . 3_566 146.29(5) ?
O8 Ca1 O4 . 3_566 80.18(6) y
O1 Ca1 O4 3_666 3_566 74.21(6) y
O3 Ca1 O4 . 3_566 123.13(5) ?
O7 Ca1 O4 . 3_566 84.88(6) y
O2 Ca1 O4 . 3_566 157.22(5) ?
O3 Ca1 O4 3_566 3_566 51.58(5) y
O8 Ca1 C8 . 3_566 106.12(6) ?
O1 Ca1 C8 3_666 3_566 73.20(6) ?
O3 Ca1 C8 . 3_566 97.65(5) ?
O7 Ca1 C8 . 3_566 87.11(6) ?
O2 Ca1 C8 . 3_566 163.61(6) ?
O3 Ca1 C8 3_566 3_566 26.08(5) ?
O4 Ca1 C8 3_566 3_566 25.97(5) ?
O8 Ca1 C1 . . 103.29(6) ?
O1 Ca1 C1 3_666 . 91.91(5) ?
O3 Ca1 C1 . . 57.76(5) ?
O7 Ca1 C1 . . 108.92(6) ?
O2 Ca1 C1 . . 20.52(5) ?
O3 Ca1 C1 3_566 . 125.95(5) ?
O4 Ca1 C1 3_566 . 166.02(5) ?
C8 Ca1 C1 3_566 . 148.04(5) ?
O8 Ca1 Ca1 . 3_566 161.45(4) ?
O1 Ca1 Ca1 3_666 3_566 93.09(4) ?
O3 Ca1 Ca1 . 3_566 36.78(4) ?
O7 Ca1 Ca1 . 3_566 83.38(4) ?
O2 Ca1 Ca1 . 3_566 113.24(4) ?
O3 Ca1 Ca1 3_566 3_566 34.87(3) ?
O4 Ca1 Ca1 3_566 3_566 86.40(4) ?
C8 Ca1 Ca1 3_566 3_566 60.89(4) ?
C1 Ca1 Ca1 . 3_566 92.81(4) ?
O8 Ca1 H8A . . 16.4 ?
O1 Ca1 H8A 3_666 . 95.5 ?
O3 Ca1 H8A . . 160.7 ?
O7 Ca1 H8A . . 76.9 ?
O2 Ca1 H8A . . 99.2 ?
O3 Ca1 H8A 3_566 . 114.4 ?
O4 Ca1 H8A 3_566 . 64.6 ?
C8 Ca1 H8A 3_566 . 90.3 ?
C1 Ca1 H8A . . 119.7 ?
Ca1 Ca1 H8A 3_566 . 146.0 ?
O8 Ca1 H8B . . 16.3 ?
O1 Ca1 H8B 3_666 . 82.5 ?
O3 Ca1 H8B . . 150.7 ?
O7 Ca1 H8B . . 98.4 ?
O2 Ca1 H8B . . 73.6 ?
O3 Ca1 H8B 3_566 . 137.6 ?
O4 Ca1 H8B 3_566 . 86.2 ?
C8 Ca1 H8B 3_566 . 111.5 ?
C1 Ca1 H8B . . 93.8 ?
Ca1 Ca1 H8B 3_566 . 172.2 ?
H8A Ca1 H8B . . 29.4 ?
C1 O1 Ca1 . 3_666 143.14(14) ?
C1 O2 Ca1 . . 117.95(12) ?
C8 O3 Ca1 . . 156.08(13) ?
C8 O3 Ca1 . 3_566 95.11(12) ?
Ca1 O3 Ca1 . 3_566 108.35(6) ?
C8 O4 Ca1 . 3_566 89.16(11) ?
O1 C1 O2 . . 126.86(18) y
O1 C1 C2 . . 114.66(17) ?
O2 C1 C2 . . 118.38(17) ?
O1 C1 Ca1 . . 114.82(13) ?
C2 C1 Ca1 . . 110.42(11) ?
C3 C2 C7 . . 116.93(18) ?
C3 C2 C1 . . 124.32(18) ?
C7 C2 C1 . . 118.74(17) ?
C4 C3 C2 . . 122.7(2) ?
C4 C3 N1 . . 117.8(2) ?
C2 C3 N1 . . 119.53(19) ?
C5 C4 C3 . . 119.2(2) ?
C5 C4 H4 . . 120.4 ?
C3 C4 H4 . . 120.4 ?
C4 C5 C6 . . 119.8(2) ?
C4 C5 H5 . . 120.1 ?
C6 C5 H5 . . 120.1 ?
C5 C6 C7 . . 120.8(2) ?
C5 C6 H6 . . 119.6 ?
C7 C6 H6 . . 119.6 ?
C6 C7 C2 . . 120.59(19) ?
C6 C7 C8 . . 118.99(18) ?
C2 C7 C8 . . 120.32(17) ?
O4 C8 O3 . . 121.91(19) y
O4 C8 C7 . . 120.01(17) ?
O3 C8 C7 . . 117.99(17) ?
O4 C8 Ca1 . 3_566 64.87(11) ?
O3 C8 Ca1 . 3_566 58.81(10) ?
C7 C8 Ca1 . 3_566 162.99(13) ?
O6 N1 O5 . . 122.9(2) ?
O6 N1 C3 . . 119.06(18) ?
O5 N1 C3 . . 118.0(2) ?
Ca1 O7 H7A . . 125.6 ?
Ca1 O7 H7B . . 120.3 ?
H7A O7 H7B . . 113.3 ?
Ca1 O8 H8A . . 112.4 ?
Ca1 O8 H8B . . 112.9 ?
H8A O8 H8B . . 112.4 ?
H9A O9 H9B . . 108.5 ?

loop_
_geom_bond_atom_site_label_1
_geom_bond_atom_site_label_2
_geom_bond_site_symmetry_2
_geom_bond_distance
_geom_bond_publ_flag
Ca1 O1 3_666 2.3402(15) y
Ca1 O2 . 2.3679(14) y
Ca1 O3 . 2.3470(14) y
Ca1 O3 3_566 2.4581(14) y
Ca1 O4 3_566 2.5915(16) y
Ca1 O7 . 2.3587(16) y
Ca1 O8 . 2.3402(16) y
Ca1 Ca1 3_566 3.8966(12) y
O1 C1 . 1.250(2) y
O2 C1 . 1.252(2) y
O3 C8 . 1.263(2) y
O4 C8 . 1.253(2) y
C1 C2 . 1.523(3) ?
C2 C3 . 1.395(3) ?
C2 C7 . 1.396(3) ?
C3 C4 . 1.386(3) ?
C3 N1 . 1.469(3) ?
C4 C5 . 1.377(4) ?
C4 H4 . 0.9300 ?
C5 C6 . 1.378(3) ?
C5 H5 . 0.9300 ?
C6 C7 . 1.395(3) ?
C6 H6 . 0.9300 ?
C7 C8 . 1.504(3) ?
N1 O6 . 1.209(3) ?
N1 O5 . 1.217(3) ?
O7 H7A . 0.8539 ?
O7 H7B . 0.8477 ?
O8 H8A . 0.8499 ?
O8 H8B . 0.8500 ?
O9 H9A . 0.8501 ?
O9 H9B . 0.8501 ?

loop_
_geom_hbond_atom_site_label_D
_geom_hbond_atom_site_label_H
_geom_hbond_atom_site_label_A
_geom_hbond_site_symmetry_A
_geom_hbond_distance_DH
_geom_hbond_distance_HA
_geom_hbond_distance_DA
_geom_hbond_angle_DHA
O7 H7A O2 1_455 0.85 2.09 2.920(2) 164
O7 H7A O6 1_455 0.85 2.53 3.039(3) 119
O7 H7B O9 . 0.85 2.34 2.885(3) 122
O7 H7B O5 4_465 0.85 2.38 3.120(3) 147
O8 H8A O4 1_554 0.85 1.93 2.747(2) 160
O8 H8B O9 1_655 0.85 1.94 2.738(2) 156
O9 H9A O1 1_454 0.85 2.44 3.053(3) 130
O9 H9B O5 4_465 0.85 2.37 2.949(3) 126

loop_
_geom_torsion_atom_site_label_1
_geom_torsion_atom_site_label_2
_geom_torsion_atom_site_label_3
_geom_torsion_atom_site_label_4
_geom_torsion_site_symmetry_1
_geom_torsion_site_symmetry_2
_geom_torsion_site_symmetry_3
_geom_torsion_site_symmetry_4
_geom_torsion
_geom_torsion_publ_flag
O8 Ca1 O2 C1 . . . . -176.13(15) ?
O1 Ca1 O2 C1 3_666 . . . 88.65(14) ?
O3 Ca1 O2 C1 . . . . -14.76(14) ?
O7 Ca1 O2 C1 . . . . -96.20(15) ?
O3 Ca1 O2 C1 3_566 . . . 9.34(19) ?
O4 Ca1 O2 C1 3_566 . . . 141.95(15) ?
C8 Ca1 O2 C1 3_566 . . . 59.6(2) ?
Ca1 Ca1 O2 C1 3_566 . . . -5.81(15) ?
O8 Ca1 O3 C8 . . . . 18.8(4) ?
O1 Ca1 O3 C8 3_666 . . . -115.1(3) ?
O7 Ca1 O3 C8 . . . . 83.9(3) ?
O2 Ca1 O3 C8 . . . . -25.5(3) ?
O3 Ca1 O3 C8 3_566 . . . 168.3(4) ?
O4 Ca1 O3 C8 3_566 . . . 165.0(3) ?
C8 Ca1 O3 C8 3_566 . . . 170.4(3) ?
C1 Ca1 O3 C8 . . . . -31.5(3) ?
Ca1 Ca1 O3 C8 3_566 . . . 168.3(4) ?
O8 Ca1 O3 Ca1 . . . 3_566 -149.56(11) ?
O1 Ca1 O3 Ca1 3_666 . . 3_566 76.58(7) ?
O7 Ca1 O3 Ca1 . . . 3_566 -84.43(7) ?
O2 Ca1 O3 Ca1 . . . 3_566 166.19(7) ?
O3 Ca1 O3 Ca1 3_566 . . 3_566 0.0 ?
O4 Ca1 O3 Ca1 3_566 . . 3_566 -3.28(8) ?
C8 Ca1 O3 Ca1 3_566 . . 3_566 2.09(7) ?
C1 Ca1 O3 Ca1 . . . 3_566 160.12(8) ?
Ca1 O1 C1 O2 3_666 . . . -0.5(4) ?
Ca1 O1 C1 C2 3_666 . . . -176.74(15) ?
Ca1 O1 C1 Ca1 3_666 . . . -47.3(3) ?
Ca1 O2 C1 O1 . . . . -86.8(2) ?
Ca1 O2 C1 C2 . . . . 89.31(18) ?
O8 Ca1 C1 O1 . . . . 122.28(14) ?
O1 Ca1 C1 O1 3_666 . . . 26.17(16) ?
O3 Ca1 C1 O1 . . . . -78.77(14) ?
O7 Ca1 C1 O1 . . . . -150.97(13) ?
O2 Ca1 C1 O1 . . . . 118.3(2) ?
O3 Ca1 C1 O1 3_566 . . . -55.28(16) ?
O4 Ca1 C1 O1 3_566 . . . 19.4(3) ?
C8 Ca1 C1 O1 3_566 . . . -34.3(2) ?
Ca1 Ca1 C1 O1 3_566 . . . -67.01(14) ?
O8 Ca1 C1 O2 . . . . 3.95(15) ?
O1 Ca1 C1 O2 3_666 . . . -92.16(14) ?
O3 Ca1 C1 O2 . . . . 162.90(16) ?
O7 Ca1 C1 O2 . . . . 90.70(15) ?
O3 Ca1 C1 O2 3_566 . . . -173.61(13) ?
O4 Ca1 C1 O2 3_566 . . . -99.0(2) ?
C8 Ca1 C1 O2 3_566 . . . -152.64(14) ?
Ca1 Ca1 C1 O2 3_566 . . . 174.66(14) ?
O8 Ca1 C1 C2 . . . . -106.21(13) ?
O1 Ca1 C1 C2 3_666 . . . 157.68(12) ?
O3 Ca1 C1 C2 . . . . 52.73(12) ?
O7 Ca1 C1 C2 . . . . -19.46(14) ?
O2 Ca1 C1 C2 . . . . -110.2(2) ?
O3 Ca1 C1 C2 3_566 . . . 76.22(14) ?
O4 Ca1 C1 C2 3_566 . . . 150.87(18) ?
C8 Ca1 C1 C2 3_566 . . . 97.20(15) ?
Ca1 Ca1 C1 C2 3_566 . . . 64.49(12) ?
O1 C1 C2 C3 . . . . -103.5(2) ?
O2 C1 C2 C3 . . . . 79.9(2) ?
Ca1 C1 C2 C3 . . . . 124.96(17) ?
O1 C1 C2 C7 . . . . 75.1(2) ?
O2 C1 C2 C7 . . . . -101.5(2) ?
Ca1 C1 C2 C7 . . . . -56.46(19) ?
C7 C2 C3 C4 . . . . 0.8(3) ?
C1 C2 C3 C4 . . . . 179.4(2) ?
C7 C2 C3 N1 . . . . -179.02(18) ?
C1 C2 C3 N1 . . . . -0.4(3) ?
C2 C3 C4 C5 . . . . -2.0(4) ?
N1 C3 C4 C5 . . . . 177.9(2) ?
C3 C4 C5 C6 . . . . 0.8(4) ?
C4 C5 C6 C7 . . . . 1.5(4) ?
C5 C6 C7 C2 . . . . -2.7(3) ?
C5 C6 C7 C8 . . . . 173.6(2) ?
C3 C2 C7 C6 . . . . 1.5(3) ?
C1 C2 C7 C6 . . . . -177.22(18) ?
C3 C2 C7 C8 . . . . -174.72(17) ?
C1 C2 C7 C8 . . . . 6.6(3) ?
Ca1 O4 C8 O3 3_566 . . . 14.96(19) ?
Ca1 O4 C8 C7 3_566 . . . -161.59(16) ?
Ca1 O3 C8 O4 . . . . 175.3(2) ?
Ca1 O3 C8 O4 3_566 . . . -15.9(2) ?
Ca1 O3 C8 C7 . . . . -8.1(4) ?
Ca1 O3 C8 C7 3_566 . . . 160.76(15) ?
Ca1 O3 C8 Ca1 . . . 3_566 -168.9(4) ?
C6 C7 C8 O4 . . . . 40.0(3) ?
C2 C7 C8 O4 . . . . -143.77(19) ?
C6 C7 C8 O3 . . . . -136.7(2) ?
C2 C7 C8 O3 . . . . 39.5(3) ?
C6 C7 C8 Ca1 . . . 3_566 -62.2(5) ?
C2 C7 C8 Ca1 . . . 3_566 114.0(4) ?
C4 C3 N1 O6 . . . . -167.0(2) ?
C2 C3 N1 O6 . . . . 12.8(3) ?
C4 C3 N1 O5 . . . . 13.7(3) ?
C2 C3 N1 O5 . . . . -166.4(2) ?
